data_2207674
loop_
_publ_author_name
'Ng, Seik Weng'

_publ_section_title
;
 Rerefinement of <i>catena</i>-poly[triethylammonium
 [triphenylstannate(IV)-\m-2,5-thiophenedicarboxylato]] in the space
 group <i>Pc</i>
;
_journal_coeditor_code TK6281
_journal_issue 12
_journal_name_full 'Acta Crystallographica Section E'
_journal_page_first m2512
_journal_page_last m2513
_journal_paper_doi 10.1107/S1600536805035622
_journal_volume 61
_journal_year 2005
_chemical_formula_iupac '(C6 H15 N) [Sn (C6 H5)3 (C6 H2 O4 S)]'
_chemical_formula_moiety 'C6 H16 N +, C24 H17 O4 S Sn -'
_chemical_formula_sum 'C30 H33 N O4 S Sn'
_chemical_formula_weight 622.32
_chemical_name_systematic
;
catena-poly[triethylammonium
[triphenylstannate(IV)-\m-2,5-thiophenedicarboxylato]]
;
_space_group_IT_number 7
_symmetry_cell_setting monoclinic
_symmetry_space_group_name_Hall 'P -2yc'
_symmetry_space_group_name_H-M 'P 1 c 1'
_atom_sites_solution_hydrogens geom
_atom_sites_solution_primary direct
_atom_sites_solution_secondary difmap
_audit_creation_method SHELXL-97
_cell_angle_alpha 90
_cell_angle_beta 119.69(2)
_cell_angle_gamma 90
_cell_formula_units_Z 4
_cell_length_a 18.354(4)
_cell_length_b 9.658(2)
_cell_length_c 18.982(3)
_cell_measurement_reflns_used 846
_cell_measurement_temperature 293(2)
_cell_measurement_theta_max 23.6
_cell_measurement_theta_min 2.4
_cell_volume 2923.1(12)
_computing_cell_refinement 'SAINT (Bruker, 1996)'
_computing_data_collection 'SMART (Bruker, 1996)'
_computing_data_reduction SAINT
_computing_molecular_graphics 'ORTEPII (Johnson, 1976)'
_computing_publication_material SHELXL97
_computing_structure_refinement 'SHELXL97 (Sheldrick, 1997)'
_computing_structure_solution 'SHELXS97 (Sheldrick, 1997)'
_diffrn_ambient_temperature 295(2)
_diffrn_measured_fraction_theta_full 0.997
_diffrn_measured_fraction_theta_max 0.997
_diffrn_measurement_device_type 'Bruker SMART area-detector'
_diffrn_measurement_method '\f and \w'
_diffrn_radiation_monochromator graphite
_diffrn_radiation_source 'fine-focus sealed tube'
_diffrn_radiation_type MoK\a
_diffrn_radiation_wavelength 0.71073
_diffrn_reflns_av_R_equivalents 0.043
_diffrn_reflns_av_sigmaI/netI 0.058
_diffrn_reflns_limit_h_max 17
_diffrn_reflns_limit_h_min -21
_diffrn_reflns_limit_k_max 11
_diffrn_reflns_limit_k_min -11
_diffrn_reflns_limit_l_max 22
_diffrn_reflns_limit_l_min -21
_diffrn_reflns_number 14964
_diffrn_reflns_theta_full 25.0
_diffrn_reflns_theta_max 25.0
_diffrn_reflns_theta_min 2.1
_diffrn_standards_decay_% 0
_diffrn_standards_interval_count 0
_diffrn_standards_interval_time 0
_diffrn_standards_number 0
_exptl_absorpt_coefficient_mu 0.979
_exptl_absorpt_correction_T_max 0.935
_exptl_absorpt_correction_T_min 0.792
_exptl_absorpt_correction_type multi-scan
_exptl_absorpt_process_details '(SADABS; Sheldrick, 1996)'
_exptl_crystal_colour colorless
_exptl_crystal_density_diffrn 1.414
_exptl_crystal_density_method 'not measured'
_exptl_crystal_description block
_exptl_crystal_F_000 1272
_exptl_crystal_size_max 0.25
_exptl_crystal_size_mid 0.14
_exptl_crystal_size_min 0.07
_refine_diff_density_max 0.84
_refine_diff_density_min -0.37
_refine_ls_abs_structure_details 'Flack (1983), from 1284 Friedel pairs'
_refine_ls_abs_structure_Flack 0.01(3)
_refine_ls_extinction_method none
_refine_ls_goodness_of_fit_ref 1.03
_refine_ls_hydrogen_treatment constr
_refine_ls_matrix_type full
_refine_ls_number_parameters 595
_refine_ls_number_reflns 7034
_refine_ls_number_restraints 386
_refine_ls_restrained_S_all 1.05
_refine_ls_R_factor_all 0.055
_refine_ls_R_factor_gt 0.041
_refine_ls_shift/su_max 0.001
_refine_ls_shift/su_mean 0.000
_refine_ls_structure_factor_coef Fsqd
_refine_ls_weighting_details 'calc w = 1/[\s^2^(Fo^2^)+(0.0616P)^2^] where P = (Fo^2^+2Fc^2^)/3'
_refine_ls_weighting_scheme calc
_refine_ls_wR_factor_gt 0.101
_refine_ls_wR_factor_ref 0.111
_reflns_number_gt 5750
_reflns_number_total 7034
_reflns_threshold_expression I>2\s(I)
_cod_data_source_file tk6281.cif
_cod_data_source_block I
_cod_depositor_comments
;
The following automatic conversions were performed:
'_symmetry_cell_setting' value 'Monoclinic' changed to 'monoclinic'
according to '/home/saulius/struct/CIF-dictionaries/cif_core.dic'
dictionary named 'cif_core.dic' version 2.4.1 from
2010-06-29.

'_exptl_absorpt_correction_type' value 'Multi-scan' changed
to 'multi-scan' according to
'/home/saulius/struct/CIF-dictionaries/cif_core.dic' dictionary named
'cif_core.dic' version 2.4.1 from 2010-06-29.

Automatic conversion script
Id: cif_fix_enum 1527 2010-12-29 10:47:43Z saulius 

The following automatic conversions were performed:

'_symmetry_cell_setting' value 'Monoclinic' changed to 'monoclinic'
according to /home/saulius/struct/CIF-dictionaries/cif_core.dic
dictionary named 'cif_core.dic' version 2.4.1 from
2010-06-29.

'_exptl_absorpt_correction_type' value 'Multi-scan'
changed to 'multi-scan' according to
/home/saulius/struct/CIF-dictionaries/cif_core.dic dictionary named
'cif_core.dic' version 2.4.1 from 2010-06-29.

Automatic conversion script
Id: cif_fix_values 1715 2011-07-08 13:25:40Z adriana 
;
_cod_original_cell_volume 2923.0(10)
_cod_original_sg_symbol_H-M 'P c'
_cod_database_code 2207674
_cod_database_fobs_code 2207674

loop_
_symmetry_equiv_pos_as_xyz
'x, y, z'
'x, -y, z+1/2'

loop_
_atom_site_label
_atom_site_fract_x
_atom_site_fract_y
_atom_site_fract_z
_atom_site_U_iso_or_equiv
_atom_site_adp_type
_atom_site_calc_flag
_atom_site_refinement_flags
_atom_site_occupancy
_atom_site_type_symbol
Sn1 0.50000(3) 0.54737(5) 0.50000(2) 0.03666(16) Uani d . 1 Sn
Sn2 -0.03219(3) 0.03827(5) 0.00773(3) 0.04380(18) Uani d . 1 Sn
S1 0.69143(13) 0.8292(2) 0.76148(14) 0.0462(5) Uani d . 1 S
S2 0.22403(13) 0.2842(2) 0.22456(13) 0.0480(5) Uani d . 1 S
O1 0.5712(4) 0.6532(5) 0.6230(3) 0.0448(13) Uani d . 1 O
O2 0.4553(4) 0.7658(6) 0.6025(4) 0.0568(16) Uani d . 1 O
O3 0.8431(4) 0.9426(5) 0.9224(4) 0.0589(17) Uani d . 1 O
O4 0.7786(4) 1.1445(6) 0.9049(4) 0.0569(15) Uani d . 1 O
O5 0.4413(4) 0.4385(5) 0.3827(3) 0.0488(14) Uani d . 1 O
O6 0.3139(4) 0.4765(8) 0.3661(4) 0.071(2) Uani d . 1 O
O7 0.0942(4) 0.1239(6) 0.0924(4) 0.0564(15) Uani d . 1 O
O8 0.1636(4) 0.0751(7) 0.0269(4) 0.0649(18) Uani d . 1 O
N1 0.6925(4) 1.3621(7) 0.8031(4) 0.063(2) Uani d D 1 N
H1N 0.7149 1.2892 0.8377 0.076 Uiso calc R 1 H
N2 0.2095(5) 0.1153(8) -0.0870(5) 0.090(3) Uani d D 1 N
H2N 0.1955 0.1036 -0.0476 0.108 Uiso calc R 1 H
C1 0.6183(3) 0.4659(5) 0.5204(3) 0.0397(18) Uani d GU 1 C
C2 0.6203(3) 0.3442(5) 0.4823(3) 0.047(2) Uani d GU 1 C
H2 0.5706 0.2987 0.4475 0.057 Uiso calc R 1 H
C3 0.6966(4) 0.2904(5) 0.4963(4) 0.066(3) Uani d GU 1 C
H3 0.6979 0.2089 0.4708 0.080 Uiso calc R 1 H
C4 0.7709(3) 0.3584(7) 0.5483(4) 0.079(3) Uani d GU 1 C
H4 0.8219 0.3224 0.5577 0.095 Uiso calc R 1 H
C5 0.7689(3) 0.4802(7) 0.5864(4) 0.073(3) Uani d GU 1 C
H5 0.8186 0.5257 0.6212 0.087 Uiso calc R 1 H
C6 0.6926(3) 0.5339(5) 0.5724(4) 0.056(2) Uani d GU 1 C
H6 0.6913 0.6154 0.5979 0.067 Uiso calc R 1 H
C7 0.4772(4) 0.7471(5) 0.4428(4) 0.050(2) Uani d GU 1 C
C8 0.5355(4) 0.8506(6) 0.4843(3) 0.067(3) Uani d GU 1 C
H8 0.5804 0.8334 0.5358 0.080 Uiso calc R 1 H
C9 0.5268(5) 0.9799(5) 0.4488(5) 0.086(3) Uani d GU 1 C
H9 0.5658 1.0492 0.4766 0.103 Uiso calc R 1 H
C10 0.4597(5) 1.0057(6) 0.3718(5) 0.084(3) Uani d GU 1 C
H10 0.4538 1.0922 0.3480 0.100 Uiso calc R 1 H
C11 0.4013(4) 0.9021(8) 0.3303(4) 0.097(4) Uani d GU 1 C
H11 0.3564 0.9193 0.2788 0.116 Uiso calc R 1 H
C12 0.4101(4) 0.7728(7) 0.3658(4) 0.068(3) Uani d GU 1 C
H12 0.3710 0.7035 0.3380 0.081 Uiso calc R 1 H
C13 0.4457(4) 0.4064(4) 0.5493(3) 0.0414(19) Uani d GU 1 C
C14 0.4046(4) 0.4474(4) 0.5908(4) 0.058(2) Uani d GU 1 C
H14 0.3948 0.5408 0.5945 0.070 Uiso calc R 1 H
C15 0.3784(4) 0.3487(6) 0.6267(4) 0.074(3) Uani d GU 1 C
H15 0.3509 0.3761 0.6544 0.089 Uiso calc R 1 H
C16 0.3931(4) 0.2090(6) 0.6211(4) 0.072(3) Uani d GU 1 C
H16 0.3755 0.1430 0.6451 0.086 Uiso calc R 1 H
C17 0.4341(4) 0.1681(4) 0.5796(4) 0.073(3) Uani d GU 1 C
H17 0.4440 0.0746 0.5759 0.087 Uiso calc R 1 H
C18 0.4604(4) 0.2668(5) 0.5437(4) 0.056(2) Uani d GU 1 C
H18 0.4879 0.2394 0.5159 0.067 Uiso calc R 1 H
C19 -0.0409(4) 0.1644(5) -0.0897(3) 0.048(2) Uani d GU 1 C
C20 -0.0762(4) 0.1136(5) -0.1684(3) 0.062(2) Uani d GU 1 C
H20 -0.0961 0.0231 -0.1797 0.075 Uiso calc R 1 H
C21 -0.0818(4) 0.1979(7) -0.2302(3) 0.074(3) Uani d GU 1 C
H21 -0.1054 0.1639 -0.2828 0.089 Uiso calc R 1 H
C22 -0.0520(5) 0.3331(7) -0.2134(4) 0.082(3) Uani d GU 1 C
H22 -0.0557 0.3895 -0.2547 0.099 Uiso calc R 1 H
C23 -0.0167(5) 0.3839(5) -0.1347(4) 0.078(3) Uani d GU 1 C
H23 0.0032 0.4744 -0.1234 0.094 Uiso calc R 1 H
C24 -0.0111(4) 0.2996(6) -0.0729(3) 0.067(3) Uani d GU 1 C
H24 0.0125 0.3336 -0.0203 0.080 Uiso calc R 1 H
C25 0.0143(5) -0.1681(6) 0.0321(4) 0.055(2) Uani d GU 1 C
C26 0.0814(6) -0.2109(9) 0.0229(6) 0.134(5) Uani d GU 1 C
H26 0.1037 -0.1517 -0.0002 0.161 Uiso calc R 1 H
C27 0.1153(6) -0.3423(11) 0.0482(8) 0.169(7) Uani d GU 1 C
H27 0.1602 -0.3710 0.0421 0.203 Uiso calc R 1 H
C28 0.0820(7) -0.4309(7) 0.0828(7) 0.116(5) Uani d GU 1 C
H28 0.1046 -0.5189 0.0997 0.139 Uiso calc R 1 H
C29 0.0149(8) -0.3881(8) 0.0920(6) 0.133(5) Uani d GU 1 C
H29 -0.0074 -0.4474 0.1151 0.159 Uiso calc R 1 H
C30 -0.0189(5) -0.2567(8) 0.0667(6) 0.101(4) Uani d GU 1 C
H30 -0.0638 -0.2280 0.0728 0.121 Uiso calc R 1 H
C31 -0.0692(4) 0.1118(6) 0.0941(4) 0.053(2) Uani d GU 1 C
C32 -0.0178(4) 0.2035(7) 0.1550(4) 0.073(3) Uani d GU 1 C
H32 0.0323 0.2333 0.1590 0.087 Uiso calc R 1 H
C33 -0.0413(5) 0.2508(7) 0.2101(4) 0.089(3) Uani d GU 1 C
H33 -0.0070 0.3121 0.2509 0.107 Uiso calc R 1 H
C34 -0.1162(5) 0.2063(8) 0.2041(4) 0.089(4) Uani d GU 1 C
H34 -0.1319 0.2379 0.2409 0.107 Uiso calc R 1 H
C35 -0.1676(4) 0.1146(8) 0.1432(5) 0.083(3) Uani d GU 1 C
H35 -0.2177 0.0848 0.1392 0.099 Uiso calc R 1 H
C36 -0.1441(4) 0.0673(6) 0.0881(4) 0.068(3) Uani d GU 1 C
H36 -0.1784 0.0059 0.0473 0.082 Uiso calc R 1 H
C37 0.5315(5) 0.7442(8) 0.6401(5) 0.0393(18) Uani d U 1 C
C38 0.5834(5) 0.8292(7) 0.7127(4) 0.0357(17) Uani d U 1 C
C39 0.5559(5) 0.9209(8) 0.7492(5) 0.0446(19) Uani d U 1 C
H39 0.4995 0.9346 0.7324 0.054 Uiso calc R 1 H
C40 0.6208(6) 0.9928(8) 0.8146(5) 0.046(2) Uani d U 1 C
H40 0.6116 1.0588 0.8449 0.055 Uiso calc R 1 H
C41 0.6993(5) 0.9556(7) 0.8290(5) 0.0395(18) Uani d U 1 C
C42 0.7787(6) 1.0203(8) 0.8887(5) 0.043(2) Uani d U 1 C
C43 0.3597(5) 0.4244(8) 0.3439(5) 0.046(2) Uani d U 1 C
C44 0.3261(5) 0.3359(8) 0.2698(5) 0.0419(19) Uani d U 1 C
C45 0.3626(5) 0.2929(8) 0.2258(5) 0.0434(19) Uani d U 1 C
H45 0.4176 0.3143 0.2400 0.052 Uiso calc R 1 H
C46 0.3097(5) 0.2136(9) 0.1575(5) 0.048(2) Uani d U 1 C
H46 0.3262 0.1745 0.1228 0.057 Uiso calc R 1 H
C47 0.2313(5) 0.2003(8) 0.1476(4) 0.0365(17) Uani d U 1 C
C48 0.1576(6) 0.1273(8) 0.0828(5) 0.048(2) Uani d U 1 C
C49 0.7612(6) 1.4533(11) 0.8081(6) 0.096(4) Uani d DU 1 C
H49A 0.7368 1.5308 0.7713 0.115 Uiso calc R 1 H
H49B 0.7955 1.4011 0.7916 0.115 Uiso calc R 1 H
C50 0.8164(7) 1.5073(13) 0.8946(7) 0.106(4) Uani d DU 1 C
H50A 0.8592 1.5667 0.8962 0.159 Uiso calc R 1 H
H50B 0.8421 1.4307 0.9308 0.159 Uiso calc R 1 H
H50C 0.7825 1.5585 0.9110 0.159 Uiso calc R 1 H
C51 0.6412(6) 1.3109(10) 0.7174(5) 0.082(3) Uani d DU 1 C
H51A 0.6204 1.3897 0.6810 0.099 Uiso calc R 1 H
H51B 0.5932 1.2601 0.7121 0.099 Uiso calc R 1 H
C52 0.6913(8) 1.2177(10) 0.6923(6) 0.080(3) Uani d DU 1 C
H52A 0.6563 1.1885 0.6371 0.120 Uiso calc R 1 H
H52B 0.7106 1.1381 0.7270 0.120 Uiso calc R 1 H
H52C 0.7386 1.2679 0.6968 0.120 Uiso calc R 1 H
C53 0.6392(9) 1.4477(14) 0.8261(11) 0.165(8) Uani d DU 1 C
H53A 0.6748 1.4919 0.8780 0.198 Uiso calc R 1 H
H53B 0.6116 1.5200 0.7860 0.198 Uiso calc R 1 H
C54 0.5743(11) 1.362(2) 0.8319(13) 0.176(8) Uani d DU 1 C
H54A 0.5428 1.4198 0.8484 0.264 Uiso calc R 1 H
H54B 0.6013 1.2898 0.8710 0.264 Uiso calc R 1 H
H54C 0.5371 1.3222 0.7799 0.264 Uiso calc R 1 H
C55 0.1301(6) 0.1138(15) -0.1647(7) 0.135(6) Uani d DU 1 C
H55A 0.0957 0.1909 -0.1657 0.163 Uiso calc R 1 H
H55B 0.1001 0.0291 -0.1683 0.163 Uiso calc R 1 H
C56 0.1422(12) 0.124(2) -0.2383(7) 0.168(8) Uani d DU 1 C
H56A 0.0886 0.1209 -0.2869 0.252 Uiso calc R 1 H
H56B 0.1758 0.0473 -0.2381 0.252 Uiso calc R 1 H
H56C 0.1699 0.2091 -0.2364 0.252 Uiso calc R 1 H
C57 0.2653(7) -0.0021(10) -0.0788(9) 0.120(5) Uani d DU 1 C
H57A 0.3160 0.0036 -0.0264 0.143 Uiso calc R 1 H
H57B 0.2813 0.0057 -0.1203 0.143 Uiso calc R 1 H
C58 0.2244(9) -0.1422(10) -0.0864(9) 0.116(5) Uani d DU 1 C
H58A 0.2636 -0.2143 -0.0789 0.174 Uiso calc R 1 H
H58B 0.1758 -0.1505 -0.1393 0.174 Uiso calc R 1 H
H58C 0.2079 -0.1502 -0.0458 0.174 Uiso calc R 1 H
C59 0.2552(6) 0.2494(9) -0.0694(7) 0.094(4) Uani d DU 1 C
H59A 0.2694 0.2675 -0.1114 0.113 Uiso calc R 1 H
H59B 0.3072 0.2415 -0.0183 0.113 Uiso calc R 1 H
C60 0.2057(9) 0.3706(10) -0.0646(9) 0.120(5) Uani d DU 1 C
H60A 0.2385 0.4536 -0.0530 0.180 Uiso calc R 1 H
H60B 0.1925 0.3545 -0.0223 0.180 Uiso calc R 1 H
H60C 0.1548 0.3806 -0.1155 0.180 Uiso calc R 1 H

loop_
_atom_site_aniso_label
_atom_site_aniso_U_11
_atom_site_aniso_U_22
_atom_site_aniso_U_33
_atom_site_aniso_U_12
_atom_site_aniso_U_13
_atom_site_aniso_U_23
Sn1 0.0328(3) 0.0367(3) 0.0338(3) -0.0041(3) 0.0115(3) -0.0040(3)
Sn2 0.0375(4) 0.0451(3) 0.0384(4) -0.0072(3) 0.0109(3) -0.0039(3)
S1 0.0329(11) 0.0449(11) 0.0520(13) -0.0019(9) 0.0143(10) -0.0080(10)
S2 0.0312(11) 0.0695(13) 0.0381(11) -0.0073(11) 0.0132(10) -0.0116(11)
O1 0.047(4) 0.043(3) 0.038(3) -0.001(3) 0.016(3) -0.009(2)
O2 0.036(4) 0.069(4) 0.056(4) -0.015(3) 0.015(3) -0.020(3)
O3 0.045(4) 0.045(3) 0.070(5) -0.009(3) 0.015(3) -0.004(3)
O4 0.053(4) 0.046(3) 0.047(4) -0.010(3) 0.007(3) -0.007(3)
O5 0.036(3) 0.062(3) 0.033(3) -0.011(3) 0.005(3) -0.008(3)
O6 0.041(4) 0.113(5) 0.049(4) 0.007(4) 0.014(3) -0.024(4)
O7 0.040(3) 0.073(4) 0.056(4) -0.018(3) 0.023(3) -0.016(3)
O8 0.067(4) 0.083(4) 0.047(4) -0.028(4) 0.030(4) -0.032(3)
N1 0.057(5) 0.075(5) 0.048(5) 0.016(5) 0.019(4) -0.001(4)
N2 0.058(6) 0.151(9) 0.069(6) 0.031(7) 0.038(5) 0.016(7)
C1 0.038(4) 0.039(4) 0.043(4) 0.002(3) 0.021(4) 0.008(3)
C2 0.041(4) 0.044(4) 0.053(5) 0.004(4) 0.021(4) 0.001(4)
C3 0.072(6) 0.062(5) 0.077(6) 0.014(5) 0.046(5) 0.006(5)
C4 0.061(6) 0.097(6) 0.085(7) 0.022(5) 0.040(5) 0.010(5)
C5 0.058(6) 0.076(6) 0.083(7) -0.001(5) 0.034(5) -0.011(5)
C6 0.041(5) 0.057(5) 0.067(6) -0.005(4) 0.025(5) -0.006(4)
C7 0.062(5) 0.046(4) 0.049(5) 0.010(4) 0.034(4) 0.007(4)
C8 0.087(6) 0.045(4) 0.078(6) -0.007(5) 0.049(5) 0.001(4)
C9 0.107(8) 0.077(6) 0.092(7) -0.008(6) 0.063(6) 0.003(5)
C10 0.103(8) 0.072(5) 0.095(7) 0.018(6) 0.064(6) 0.011(5)
C11 0.100(8) 0.117(8) 0.094(7) 0.020(6) 0.063(6) 0.017(6)
C12 0.067(6) 0.080(6) 0.060(5) 0.010(5) 0.034(5) 0.024(5)
C13 0.032(4) 0.046(4) 0.035(4) -0.007(3) 0.008(3) 0.002(3)
C14 0.059(5) 0.057(5) 0.068(6) -0.005(4) 0.038(5) -0.002(4)
C15 0.076(6) 0.093(6) 0.061(6) -0.012(5) 0.040(5) 0.000(5)
C16 0.079(6) 0.072(5) 0.065(6) -0.014(5) 0.036(5) 0.016(5)
C17 0.071(6) 0.062(5) 0.077(6) -0.022(5) 0.030(5) 0.008(5)
C18 0.065(6) 0.039(4) 0.055(5) -0.008(4) 0.023(4) -0.002(4)
C19 0.047(5) 0.045(4) 0.045(5) -0.004(4) 0.018(4) 0.000(4)
C20 0.062(6) 0.067(5) 0.051(5) -0.006(5) 0.023(4) 0.001(4)
C21 0.070(6) 0.092(6) 0.056(5) 0.002(5) 0.027(5) 0.008(5)
C22 0.066(6) 0.100(7) 0.078(7) 0.000(6) 0.033(5) 0.032(6)
C23 0.074(6) 0.060(5) 0.092(7) 0.004(5) 0.035(5) 0.014(5)
C24 0.066(6) 0.061(5) 0.074(6) -0.013(5) 0.036(5) -0.002(5)
C25 0.051(5) 0.051(4) 0.042(5) -0.013(4) 0.008(4) -0.010(4)
C26 0.124(9) 0.102(8) 0.187(10) 0.005(7) 0.085(8) 0.003(7)
C27 0.146(11) 0.141(10) 0.213(12) 0.028(8) 0.083(9) -0.009(8)
C28 0.114(9) 0.074(6) 0.125(9) 0.021(6) 0.033(7) 0.008(6)
C29 0.145(10) 0.108(8) 0.136(9) -0.006(8) 0.062(8) 0.019(7)
C30 0.102(8) 0.080(6) 0.120(8) 0.000(6) 0.055(7) 0.024(6)
C31 0.056(5) 0.053(4) 0.051(5) -0.003(4) 0.027(4) 0.000(4)
C32 0.080(6) 0.079(5) 0.071(6) -0.004(5) 0.046(5) -0.025(5)
C33 0.100(7) 0.086(6) 0.075(6) 0.002(6) 0.039(6) -0.017(5)
C34 0.099(8) 0.101(7) 0.084(7) 0.025(6) 0.057(6) 0.017(6)
C35 0.074(6) 0.091(6) 0.099(7) 0.008(6) 0.055(6) 0.018(6)
C36 0.063(6) 0.087(6) 0.059(6) -0.004(5) 0.034(5) 0.002(5)
C37 0.036(4) 0.043(4) 0.033(4) -0.009(4) 0.013(4) -0.007(3)
C38 0.032(4) 0.041(4) 0.029(4) -0.008(3) 0.011(3) -0.004(3)
C39 0.033(4) 0.055(4) 0.049(5) -0.005(4) 0.022(4) -0.010(4)
C40 0.049(5) 0.049(4) 0.039(4) -0.007(4) 0.022(4) -0.007(4)
C41 0.038(4) 0.034(4) 0.036(4) -0.008(3) 0.011(3) -0.001(3)
C42 0.045(5) 0.043(4) 0.026(4) -0.008(4) 0.007(4) -0.005(3)
C43 0.036(4) 0.052(4) 0.041(5) 0.002(4) 0.013(4) -0.002(4)
C44 0.033(4) 0.045(4) 0.035(4) -0.006(3) 0.008(3) 0.003(3)
C45 0.038(4) 0.055(4) 0.035(4) -0.007(4) 0.016(4) 0.007(4)
C46 0.043(5) 0.062(5) 0.034(4) -0.001(4) 0.016(4) -0.004(4)
C47 0.032(4) 0.050(4) 0.022(4) -0.006(3) 0.009(3) 0.001(3)
C48 0.047(5) 0.055(5) 0.043(5) -0.008(4) 0.024(4) -0.009(4)
C49 0.099(8) 0.089(7) 0.091(7) -0.003(6) 0.040(6) 0.001(6)
C50 0.097(8) 0.115(7) 0.092(8) 0.001(7) 0.037(6) -0.025(6)
C51 0.083(7) 0.092(7) 0.051(6) 0.015(6) 0.018(5) 0.005(5)
C52 0.098(7) 0.085(6) 0.068(6) 0.010(6) 0.050(5) 0.007(5)
C53 0.167(12) 0.181(12) 0.161(11) -0.003(8) 0.093(9) -0.029(8)
C54 0.188(12) 0.189(12) 0.173(11) -0.005(9) 0.107(9) -0.011(8)
C55 0.108(9) 0.140(9) 0.144(10) 0.013(7) 0.052(8) -0.025(8)
C56 0.177(12) 0.161(10) 0.138(11) 0.001(9) 0.056(8) 0.002(8)
C57 0.110(9) 0.153(9) 0.105(8) 0.019(7) 0.061(7) 0.012(7)
C58 0.118(9) 0.129(8) 0.114(8) 0.042(7) 0.067(7) -0.008(7)
C59 0.073(7) 0.125(8) 0.088(7) -0.017(6) 0.042(6) 0.009(6)
C60 0.117(9) 0.120(8) 0.131(9) -0.023(7) 0.067(7) -0.002(7)

loop_
_atom_type_symbol
_atom_type_description
_atom_type_scat_dispersion_real
_atom_type_scat_dispersion_imag
_atom_type_scat_source
C C 0.0033 0.0016 'International Tables Vol C Tables 4.2.6.8 and 6.1.1.4'
H H 0.0000 0.0000 'International Tables Vol C Tables 4.2.6.8 and 6.1.1.4'
N N 0.0061 0.0033 'International Tables Vol C Tables 4.2.6.8 and 6.1.1.4'
O O 0.0106 0.0060 'International Tables Vol C Tables 4.2.6.8 and 6.1.1.4'
S S 0.1246 0.1234 'International Tables Vol C Tables 4.2.6.8 and 6.1.1.4'
Sn Sn -0.6537 1.4246 'International Tables Vol C Tables 4.2.6.8 and 6.1.1.4'

loop_
_geom_angle_atom_site_label_1
_geom_angle_atom_site_label_2
_geom_angle_atom_site_label_3
_geom_angle_site_symmetry_1
_geom_angle_site_symmetry_3
_geom_angle
_geom_angle_publ_flag
C1 Sn1 C7 . . 110.2(2) yes
C1 Sn1 C13 . . 109.5(2) yes
C1 Sn1 O1 . . 87.9(2) yes
C1 Sn1 O5 . . 87.3(2) yes
C7 Sn1 C13 . . 140.3(2) yes
C7 Sn1 O1 . . 89.1(2) yes
C7 Sn1 O5 . . 92.4(2) yes
C13 Sn1 O1 . . 89.6(2) yes
C13 Sn1 O5 . . 92.1(2) yes
O1 Sn1 O5 . . 175.2(2) yes
C19 Sn2 C25 . . 124.6(3) yes
C19 Sn2 C31 . . 122.9(2) yes
C19 Sn2 O3 . 1_444 89.9(2) yes
C19 Sn2 O7 . . 91.0(2) yes
C25 Sn2 C31 . . 112.5(3) yes
C25 Sn2 O3 . 1_444 85.8(3) yes
C25 Sn2 O7 . . 91.7(3) yes
C31 Sn2 O3 . 1_444 95.2(2) yes
C31 Sn2 O7 . . 86.4(2) yes
O3 Sn2 O7 1_444 . 177.4(2) yes
C41 S1 C38 . . 92.8(4) no
C44 S2 C47 . . 92.2(4) no
C37 O1 Sn1 . . 117.2(5) no
C42 O3 Sn2 . 1_666 118.7(5) no
C43 O5 Sn1 . . 118.0(5) no
C48 O7 Sn2 . . 127.5(5) no
C53 N1 C49 . . 107.9(6) no
C53 N1 C51 . . 110.3(7) no
C49 N1 C51 . . 108.5(6) no
C53 N1 H1N . . 110.0 no
C49 N1 H1N . . 110.0 no
C51 N1 H1N . . 110.0 no
C55 N2 C57 . . 112.7(7) no
C55 N2 C59 . . 113.7(7) no
C57 N2 C59 . . 111.0(6) no
C55 N2 H2N . . 106.2 no
C57 N2 H2N . . 106.2 no
C59 N2 H2N . . 106.2 no
C2 C1 C6 . . 120.0 no
C2 C1 Sn1 . . 119.9(3) no
C6 C1 Sn1 . . 120.1(3) no
C1 C2 C3 . . 120.0 no
C1 C2 H2 . . 120.0 no
C3 C2 H2 . . 120.0 no
C4 C3 C2 . . 120.0 no
C4 C3 H3 . . 120.0 no
C2 C3 H3 . . 120.0 no
C3 C4 C5 . . 120.0 no
C3 C4 H4 . . 120.0 no
C5 C4 H4 . . 120.0 no
C6 C5 C4 . . 120.0 no
C6 C5 H5 . . 120.0 no
C4 C5 H5 . . 120.0 no
C5 C6 C1 . . 120.0 no
C5 C6 H6 . . 120.0 no
C1 C6 H6 . . 120.0 no
C8 C7 C12 . . 120.0 no
C8 C7 Sn1 . . 117.2(3) no
C12 C7 Sn1 . . 122.7(3) no
C7 C8 C9 . . 120.0 no
C7 C8 H8 . . 120.0 no
C9 C8 H8 . . 120.0 no
C10 C9 C8 . . 120.0 no
C10 C9 H9 . . 120.0 no
C8 C9 H9 . . 120.0 no
C11 C10 C9 . . 120.0 no
C11 C10 H10 . . 120.0 no
C9 C10 H10 . . 120.0 no
C10 C11 C12 . . 120.0 no
C10 C11 H11 . . 120.0 no
C12 C11 H11 . . 120.0 no
C11 C12 C7 . . 120.0 no
C11 C12 H12 . . 120.0 no
C7 C12 H12 . . 120.0 no
C14 C13 C18 . . 120.0 no
C14 C13 Sn1 . . 124.3(3) no
C18 C13 Sn1 . . 115.5(3) no
C15 C14 C13 . . 120.0 no
C15 C14 H14 . . 120.0 no
C13 C14 H14 . . 120.0 no
C14 C15 C16 . . 120.0 no
C14 C15 H15 . . 120.0 no
C16 C15 H15 . . 120.0 no
C17 C16 C15 . . 120.0 no
C17 C16 H16 . . 120.0 no
C15 C16 H16 . . 120.0 no
C16 C17 C18 . . 120.0 no
C16 C17 H17 . . 120.0 no
C18 C17 H17 . . 120.0 no
C17 C18 C13 . . 120.0 no
C17 C18 H18 . . 120.0 no
C13 C18 H18 . . 120.0 no
C20 C19 C24 . . 120.0 no
C20 C19 Sn2 . . 121.3(3) no
C24 C19 Sn2 . . 118.7(3) no
C19 C20 C21 . . 120.0 no
C19 C20 H20 . . 120.0 no
C21 C20 H20 . . 120.0 no
C20 C21 C22 . . 120.0 no
C20 C21 H21 . . 120.0 no
C22 C21 H21 . . 120.0 no
C23 C22 C21 . . 120.0 no
C23 C22 H22 . . 120.0 no
C21 C22 H22 . . 120.0 no
C22 C23 C24 . . 120.0 no
C22 C23 H23 . . 120.0 no
C24 C23 H23 . . 120.0 no
C23 C24 C19 . . 120.0 no
C23 C24 H24 . . 120.0 no
C19 C24 H24 . . 120.0 no
C26 C25 C30 . . 120.0 no
C26 C25 Sn2 . . 122.5(5) no
C30 C25 Sn2 . . 117.2(5) no
C27 C26 C25 . . 120.0 no
C27 C26 H26 . . 120.0 no
C25 C26 H26 . . 120.0 no
C26 C27 C28 . . 120.0 no
C26 C27 H27 . . 120.0 no
C28 C27 H27 . . 120.0 no
C29 C28 C27 . . 120.0 no
C29 C28 H28 . . 120.0 no
C27 C28 H28 . . 120.0 no
C30 C29 C28 . . 120.0 no
C30 C29 H29 . . 120.0 no
C28 C29 H29 . . 120.0 no
C29 C30 C25 . . 120.0 no
C29 C30 H30 . . 120.0 no
C25 C30 H30 . . 120.0 no
C32 C31 C36 . . 120.0 no
C32 C31 Sn2 . . 119.9(3) no
C36 C31 Sn2 . . 120.1(3) no
C31 C32 C33 . . 120.0 no
C31 C32 H32 . . 120.0 no
C33 C32 H32 . . 120.0 no
C34 C33 C32 . . 120.0 no
C34 C33 H33 . . 120.0 no
C32 C33 H33 . . 120.0 no
C33 C34 C35 . . 120.0 no
C33 C34 H34 . . 120.0 no
C35 C34 H34 . . 120.0 no
C34 C35 C36 . . 120.0 no
C34 C35 H35 . . 120.0 no
C36 C35 H35 . . 120.0 no
C35 C36 C31 . . 120.0 no
C35 C36 H36 . . 120.0 no
C31 C36 H36 . . 120.0 no
O2 C37 O1 . . 126.4(7) no
O2 C37 C38 . . 117.9(7) no
O1 C37 C38 . . 115.7(7) no
C39 C38 C37 . . 127.3(7) no
C39 C38 S1 . . 110.1(6) no
C37 C38 S1 . . 122.6(6) no
C38 C39 C40 . . 113.8(8) no
C38 C39 H39 . . 123.1 no
C40 C39 H39 . . 123.1 no
C41 C40 C39 . . 113.2(7) no
C41 C40 H40 . . 123.4 no
C39 C40 H40 . . 123.4 no
C40 C41 C42 . . 125.7(7) no
C40 C41 S1 . . 110.1(6) no
C42 C41 S1 . . 124.1(7) no
O4 C42 O3 . . 124.1(8) no
O4 C42 C41 . . 118.7(8) no
O3 C42 C41 . . 117.1(7) no
O6 C43 O5 . . 123.8(8) no
O6 C43 C44 . . 121.8(8) no
O5 C43 C44 . . 114.4(7) no
C45 C44 C43 . . 130.5(7) no
C45 C44 S2 . . 110.6(6) no
C43 C44 S2 . . 118.8(6) no
C44 C45 C46 . . 113.9(7) no
C44 C45 H45 . . 123.0 no
C46 C45 H45 . . 123.0 no
C47 C46 C45 . . 112.3(7) no
C47 C46 H46 . . 123.8 no
C45 C46 H46 . . 123.8 no
C46 C47 C48 . . 128.8(7) no
C46 C47 S2 . . 110.9(6) no
C48 C47 S2 . . 120.2(6) no
O8 C48 O7 . . 126.7(8) no
O8 C48 C47 . . 118.5(8) no
O7 C48 C47 . . 114.8(7) no
N1 C49 C50 . . 110.9(7) no
N1 C49 H49A . . 109.5 no
C50 C49 H49A . . 109.5 no
N1 C49 H49B . . 109.5 no
C50 C49 H49B . . 109.5 no
H49A C49 H49B . . 108.1 no
C49 C50 H50A . . 109.5 no
C49 C50 H50B . . 109.5 no
H50A C50 H50B . . 109.5 no
C49 C50 H50C . . 109.5 no
H50A C50 H50C . . 109.5 no
H50B C50 H50C . . 109.5 no
N1 C51 C52 . . 112.5(7) no
N1 C51 H51A . . 109.1 no
C52 C51 H51A . . 109.1 no
N1 C51 H51B . . 109.1 no
C52 C51 H51B . . 109.1 no
H51A C51 H51B . . 107.8 no
C51 C52 H52A . . 109.5 no
C51 C52 H52B . . 109.5 no
H52A C52 H52B . . 109.5 no
C51 C52 H52C . . 109.5 no
H52A C52 H52C . . 109.5 no
H52B C52 H52C . . 109.5 no
C54 C53 N1 . . 111.9(9) no
C54 C53 H53A . . 109.2 no
N1 C53 H53A . . 109.2 no
C54 C53 H53B . . 109.2 no
N1 C53 H53B . . 109.2 no
H53A C53 H53B . . 107.9 no
C53 C54 H54A . . 109.5 no
C53 C54 H54B . . 109.5 no
H54A C54 H54B . . 109.5 no
C53 C54 H54C . . 109.5 no
H54A C54 H54C . . 109.5 no
H54B C54 H54C . . 109.5 no
N2 C55 C56 . . 113.4(8) no
N2 C55 H55A . . 108.9 no
C56 C55 H55A . . 108.9 no
N2 C55 H55B . . 108.9 no
C56 C55 H55B . . 108.9 no
H55A C55 H55B . . 107.7 no
C55 C56 H56A . . 109.5 no
C55 C56 H56B . . 109.5 no
H56A C56 H56B . . 109.5 no
C55 C56 H56C . . 109.5 no
H56A C56 H56C . . 109.5 no
H56B C56 H56C . . 109.5 no
N2 C57 C58 . . 112.8(8) no
N2 C57 H57A . . 109.0 no
C58 C57 H57A . . 109.0 no
N2 C57 H57B . . 109.0 no
C58 C57 H57B . . 109.0 no
H57A C57 H57B . . 107.8 no
C57 C58 H58A . . 109.5 no
C57 C58 H58B . . 109.5 no
H58A C58 H58B . . 109.5 no
C57 C58 H58C . . 109.5 no
H58A C58 H58C . . 109.5 no
H58B C58 H58C . . 109.5 no
N2 C59 C60 . . 113.5(7) no
N2 C59 H59A . . 108.9 no
C60 C59 H59A . . 108.9 no
N2 C59 H59B . . 108.9 no
C60 C59 H59B . . 108.9 no
H59A C59 H59B . . 107.7 no
C59 C60 H60A . . 109.5 no
C59 C60 H60B . . 109.5 no
H60A C60 H60B . . 109.5 no
C59 C60 H60C . . 109.5 no
H60A C60 H60C . . 109.5 no
H60B C60 H60C . . 109.5 no

loop_
_geom_bond_atom_site_label_1
_geom_bond_atom_site_label_2
_geom_bond_site_symmetry_2
_geom_bond_distance
_geom_bond_publ_flag
Sn1 C1 . 2.157(4) yes
Sn1 C7 . 2.150(4) yes
Sn1 C13 . 2.155(4) yes
Sn1 O1 . 2.276(5) yes
Sn1 O5 . 2.203(5) yes
Sn2 C19 . 2.154(4) yes
Sn2 C25 . 2.127(6) yes
Sn2 C31 . 2.180(5) yes
Sn2 O7 . 2.226(6) yes
Sn2 O3 1_444 2.246(6) yes
S1 C41 . 1.723(8) no
S1 C38 . 1.724(8) no
S2 C44 . 1.703(8) no
S2 C47 . 1.732(7) no
O1 C37 . 1.282(9) no
O2 C37 . 1.233(10) no
O3 C42 . 1.273(10) no
O3 Sn2 1_666 2.246(6) no
O4 C42 . 1.238(9) no
O5 C43 . 1.307(10) no
O6 C43 . 1.220(10) no
O7 C48 . 1.266(10) no
O8 C48 . 1.229(9) no
N1 C53 . 1.502(8) no
N1 C49 . 1.503(8) no
N1 C51 . 1.504(7) no
N1 H1N . 0.9100 no
N2 C55 . 1.473(8) no
N2 C57 . 1.483(8) no
N2 C59 . 1.487(7) no
N2 H2N . 0.9100 no
C1 C2 . 1.3900 no
C1 C6 . 1.3900 no
C2 C3 . 1.3900 no
C2 H2 . 0.9300 no
C3 C4 . 1.3900 no
C3 H3 . 0.9300 no
C4 C5 . 1.3900 no
C4 H4 . 0.9300 no
C5 C6 . 1.3900 no
C5 H5 . 0.9300 no
C6 H6 . 0.9300 no
C7 C8 . 1.3900 no
C7 C12 . 1.3900 no
C8 C9 . 1.3900 no
C8 H8 . 0.9300 no
C9 C10 . 1.3900 no
C9 H9 . 0.9300 no
C10 C11 . 1.3900 no
C10 H10 . 0.9300 no
C11 C12 . 1.3900 no
C11 H11 . 0.9300 no
C12 H12 . 0.9300 no
C13 C14 . 1.3900 no
C13 C18 . 1.3900 no
C14 C15 . 1.3900 no
C14 H14 . 0.9300 no
C15 C16 . 1.3900 no
C15 H15 . 0.9300 no
C16 C17 . 1.3900 no
C16 H16 . 0.9300 no
C17 C18 . 1.3900 no
C17 H17 . 0.9300 no
C18 H18 . 0.9300 no
C19 C20 . 1.3900 no
C19 C24 . 1.3900 no
C20 C21 . 1.3900 no
C20 H20 . 0.9300 no
C21 C22 . 1.3900 no
C21 H21 . 0.9300 no
C22 C23 . 1.3900 no
C22 H22 . 0.9300 no
C23 C24 . 1.3900 no
C23 H23 . 0.9300 no
C24 H24 . 0.9300 no
C25 C26 . 1.3900 no
C25 C30 . 1.3900 no
C26 C27 . 1.3900 no
C26 H26 . 0.9300 no
C27 C28 . 1.3900 no
C27 H27 . 0.9300 no
C28 C29 . 1.3900 no
C28 H28 . 0.9300 no
C29 C30 . 1.3900 no
C29 H29 . 0.9300 no
C30 H30 . 0.9300 no
C31 C32 . 1.3900 no
C31 C36 . 1.3900 no
C32 C33 . 1.3900 no
C32 H32 . 0.9300 no
C33 C34 . 1.3900 no
C33 H33 . 0.9300 no
C34 C35 . 1.3900 no
C34 H34 . 0.9300 no
C35 C36 . 1.3900 no
C35 H35 . 0.9300 no
C36 H36 . 0.9300 no
C37 C38 . 1.477(10) no
C38 C39 . 1.365(10) no
C39 C40 . 1.406(12) no
C39 H39 . 0.9300 no
C40 C41 . 1.374(12) no
C40 H40 . 0.9300 no
C41 C42 . 1.470(11) no
C43 C44 . 1.493(11) no
C44 C45 . 1.370(11) no
C45 C46 . 1.401(11) no
C45 H45 . 0.9300 no
C46 C47 . 1.362(11) no
C46 H46 . 0.9300 no
C47 C48 . 1.481(11) no
C49 C50 . 1.532(9) no
C49 H49A . 0.9700 no
C49 H49B . 0.9700 no
C50 H50A . 0.9600 no
C50 H50B . 0.9600 no
C50 H50C . 0.9600 no
C51 C52 . 1.522(8) no
C51 H51A . 0.9700 no
C51 H51B . 0.9700 no
C52 H52A . 0.9600 no
C52 H52B . 0.9600 no
C52 H52C . 0.9600 no
C53 C54 . 1.497(9) no
C53 H53A . 0.9700 no
C53 H53B . 0.9700 no
C54 H54A . 0.9600 no
C54 H54B . 0.9600 no
C54 H54C . 0.9600 no
C55 C56 . 1.522(9) no
C55 H55A . 0.9700 no
C55 H55B . 0.9700 no
C56 H56A . 0.9600 no
C56 H56B . 0.9600 no
C56 H56C . 0.9600 no
C57 C58 . 1.519(9) no
C57 H57A . 0.9700 no
C57 H57B . 0.9700 no
C58 H58A . 0.9600 no
C58 H58B . 0.9600 no
C58 H58C . 0.9600 no
C59 C60 . 1.512(8) no
C59 H59A . 0.9700 no
C59 H59B . 0.9700 no
C60 H60A . 0.9600 no
C60 H60B . 0.9600 no
C60 H60C . 0.9600 no

loop_
_geom_hbond_atom_site_label_D
_geom_hbond_atom_site_label_H
_geom_hbond_atom_site_label_A
_geom_hbond_distance_DH
_geom_hbond_distance_HA
_geom_hbond_distance_DA
_geom_hbond_angle_DHA
_geom_hbond_publ_flag
N1 H1n O4 0.91 1.86 2.762(9) 169 yes
N2 H2n O8 0.91 1.80 2.709(10) 177 yes

loop_
_geom_torsion_atom_site_label_1
_geom_torsion_atom_site_label_2
_geom_torsion_atom_site_label_3
_geom_torsion_atom_site_label_4
_geom_torsion_site_symmetry_1
_geom_torsion
_geom_torsion_publ_flag
C7 Sn1 O1 C37 . 57.8(5) no
C13 Sn1 O1 C37 . -82.5(5) no
C1 Sn1 O1 C37 . 168.0(5) no
C7 Sn1 O5 C43 . -83.9(6) no
C13 Sn1 O5 C43 . 56.6(6) no
C1 Sn1 O5 C43 . 166.0(6) no
C25 Sn2 O7 C48 . 70.8(7) no
C19 Sn2 O7 C48 . -53.9(7) no
C31 Sn2 O7 C48 . -176.8(7) no
C7 Sn1 C1 C2 . -117.3(3) no
C13 Sn1 C1 C2 . 65.6(4) no
O5 Sn1 C1 C2 . -25.7(3) no
O1 Sn1 C1 C2 . 154.4(3) no
C7 Sn1 C1 C6 . 63.7(3) no
C13 Sn1 C1 C6 . -113.5(3) no
O5 Sn1 C1 C6 . 155.2(3) no
O1 Sn1 C1 C6 . -24.6(3) no
C6 C1 C2 C3 . 0.0 no
Sn1 C1 C2 C3 . -179.0(4) no
C1 C2 C3 C4 . 0.0 no
C2 C3 C4 C5 . 0.0 no
C3 C4 C5 C6 . 0.0 no
C4 C5 C6 C1 . 0.0 no
C2 C1 C6 C5 . 0.0 no
Sn1 C1 C6 C5 . 179.0(4) no
C13 Sn1 C7 C8 . 116.0(4) no
C1 Sn1 C7 C8 . -59.7(4) no
O5 Sn1 C7 C8 . -147.7(3) no
O1 Sn1 C7 C8 . 27.8(3) no
C13 Sn1 C7 C12 . -67.4(5) no
C1 Sn1 C7 C12 . 116.8(4) no
O5 Sn1 C7 C12 . 28.8(4) no
O1 Sn1 C7 C12 . -155.7(4) no
C12 C7 C8 C9 . 0.0 no
Sn1 C7 C8 C9 . 176.6(4) no
C7 C8 C9 C10 . 0.0 no
C8 C9 C10 C11 . 0.0 no
C9 C10 C11 C12 . 0.0 no
C10 C11 C12 C7 . 0.0 no
C8 C7 C12 C11 . 0.0 no
Sn1 C7 C12 C11 . -176.4(4) no
C7 Sn1 C13 C14 . -36.0(5) no
C1 Sn1 C13 C14 . 139.8(3) no
O5 Sn1 C13 C14 . -132.4(4) no
O1 Sn1 C13 C14 . 52.1(4) no
C7 Sn1 C13 C18 . 149.6(4) no
C1 Sn1 C13 C18 . -34.6(4) no
O5 Sn1 C13 C18 . 53.2(3) no
O1 Sn1 C13 C18 . -122.3(3) no
C18 C13 C14 C15 . 0.0 no
Sn1 C13 C14 C15 . -174.2(4) no
C13 C14 C15 C16 . 0.0 no
C14 C15 C16 C17 . 0.0 no
C15 C16 C17 C18 . 0.0 no
C16 C17 C18 C13 . 0.0 no
C14 C13 C18 C17 . 0.0 no
Sn1 C13 C18 C17 . 174.7(4) no
C25 Sn2 C19 C20 . 48.2(5) no
C31 Sn2 C19 C20 . -132.8(4) no
O7 Sn2 C19 C20 . 140.9(4) no
O3 Sn2 C19 C20 1_444 -36.7(4) no
C25 Sn2 C19 C24 . -132.5(4) no
C31 Sn2 C19 C24 . 46.6(4) no
O7 Sn2 C19 C24 . -39.8(4) no
O3 Sn2 C19 C24 1_444 142.7(4) no
C24 C19 C20 C21 . 0.0 no
Sn2 C19 C20 C21 . 179.3(5) no
C19 C20 C21 C22 . 0.0 no
C20 C21 C22 C23 . 0.0 no
C21 C22 C23 C24 . 0.0 no
C22 C23 C24 C19 . 0.0 no
C20 C19 C24 C23 . 0.0 no
Sn2 C19 C24 C23 . -179.3(4) no
C19 Sn2 C25 C26 . 37.5(6) no
C31 Sn2 C25 C26 . -141.7(5) no
O7 Sn2 C25 C26 . -54.9(5) no
O3 Sn2 C25 C26 1_444 124.5(5) no
C19 Sn2 C25 C30 . -149.5(5) no
C31 Sn2 C25 C30 . 31.3(5) no
O7 Sn2 C25 C30 . 118.1(5) no
O3 Sn2 C25 C30 1_444 -62.6(5) no
C30 C25 C26 C27 . 0.0 no
Sn2 C25 C26 C27 . 172.8(5) no
C25 C26 C27 C28 . 0.0 no
C26 C27 C28 C29 . 0.0 no
C27 C28 C29 C30 . 0.0 no
C28 C29 C30 C25 . 0.0 no
C26 C25 C30 C29 . 0.0 no
Sn2 C25 C30 C29 . -173.2(5) no
C25 Sn2 C31 C32 . 103.9(4) no
C19 Sn2 C31 C32 . -75.3(4) no
O7 Sn2 C31 C32 . 13.6(3) no
O3 Sn2 C31 C32 1_444 -168.5(3) no
C25 Sn2 C31 C36 . -76.3(4) no
C19 Sn2 C31 C36 . 104.6(4) no
O7 Sn2 C31 C36 . -166.6(4) no
O3 Sn2 C31 C36 1_444 11.4(4) no
C36 C31 C32 C33 . 0.0 no
Sn2 C31 C32 C33 . 179.9(5) no
C31 C32 C33 C34 . 0.0 no
C32 C33 C34 C35 . 0.0 no
C33 C34 C35 C36 . 0.0 no
C34 C35 C36 C31 . 0.0 no
C32 C31 C36 C35 . 0.0 no
Sn2 C31 C36 C35 . -179.9(5) no
Sn1 O1 C37 O2 . 12.0(10) no
Sn1 O1 C37 C38 . -168.8(5) no
O2 C37 C38 C39 . 7.6(12) no
O1 C37 C38 C39 . -171.7(7) no
O2 C37 C38 S1 . -169.6(6) no
O1 C37 C38 S1 . 11.1(9) no
C41 S1 C38 C39 . -1.5(6) no
C41 S1 C38 C37 . 176.1(6) no
C37 C38 C39 C40 . -176.2(7) no
S1 C38 C39 C40 . 1.3(9) no
C38 C39 C40 C41 . -0.3(11) no
C39 C40 C41 C42 . 174.8(7) no
C39 C40 C41 S1 . -0.8(9) no
C38 S1 C41 C40 . 1.3(6) no
C38 S1 C41 C42 . -174.4(7) no
Sn2 O3 C42 O4 1_666 -6.4(12) no
Sn2 O3 C42 C41 1_666 175.9(5) no
C40 C41 C42 O4 . -30.4(12) no
S1 C41 C42 O4 . 144.6(7) no
C40 C41 C42 O3 . 147.4(8) no
S1 C41 C42 O3 . -37.6(11) no
Sn1 O5 C43 O6 . 5.4(11) no
Sn1 O5 C43 C44 . -173.4(5) no
O6 C43 C44 C45 . 164.6(9) no
O5 C43 C44 C45 . -16.5(12) no
O6 C43 C44 S2 . -10.6(11) no
O5 C43 C44 S2 . 168.3(6) no
C47 S2 C44 C45 . 1.5(6) no
C47 S2 C44 C43 . 177.6(6) no
C43 C44 C45 C46 . -177.9(8) no
S2 C44 C45 C46 . -2.4(9) no
C44 C45 C46 C47 . 2.3(10) no
C45 C46 C47 C48 . 178.9(7) no
C45 C46 C47 S2 . -1.0(9) no
C44 S2 C47 C46 . -0.3(6) no
C44 S2 C47 C48 . 179.8(6) no
Sn2 O7 C48 O8 . -5.4(14) no
Sn2 O7 C48 C47 . 175.8(5) no
C46 C47 C48 O8 . -3.7(13) no
S2 C47 C48 O8 . 176.3(7) no
C46 C47 C48 O7 . 175.2(8) no
S2 C47 C48 O7 . -4.8(10) no
C53 N1 C49 C50 . 61.2(13) no
C51 N1 C49 C50 . -179.3(9) no
C53 N1 C51 C52 . -177.3(9) no
C49 N1 C51 C52 . 64.8(10) no
C49 N1 C53 C54 . -173.7(14) no
C51 N1 C53 C54 . 68.0(17) no
C57 N2 C55 C56 . -60.6(15) no
C59 N2 C55 C56 . 66.9(14) no
C55 N2 C57 C58 . -58.0(15) no
C59 N2 C57 C58 . 173.1(11) no
C55 N2 C59 C60 . 60.1(13) no
C57 N2 C59 C60 . -171.5(11) no
